data_8000558
loop_
_publ_author_name
'Yue, Yaochang'
'Zhou, Jiyu'
'Cheng, Qian'
'Zhang, Xuning'
'Wang, Boxin'
'Li, Yanxun'
'Li, Shilin'
'Cao, Ruiqi'
'Wang, Kaiyuan'
'Wang, Hui'
'Zhou, Huiqiong'
'Zhang, Yuan'

_publ_section_title
;
 Peculiar Steric Hindrance Assists Monoclinic Phase Formation toward
 High-Quality All-Inorganic Perovskites.
;
_journal_issue 45
_journal_name_full 'The journal of physical chemistry letters'
_journal_page_first 11228
_journal_page_last 11237
_journal_paper_doi 10.1021/acs.jpclett.1c03021
_journal_volume 12
_journal_year 2021
_chemical_formula_analytical 'Cs Pb I2 Br'
_chemical_formula_moiety 'Br I2 Pb, Cs'
_chemical_formula_structural 'Cs Pb I2 Br'
_chemical_formula_sum 'Br Cs I2 Pb'
_chemical_formula_weight 673.81
_chemical_name_common 'Cs Pb I2 Br'
_chemical_name_systematic ' Cs Pb I2 Br'
_space_group_IT_number 11
_space_group_name_Hall '-P 2yb'
_space_group_name_H-M_alt 'P 1 21/m 1'
_symmetry_cell_setting monoclinic
_symmetry_space_group_name_Hall '-P 2yb'
_symmetry_space_group_name_H-M 'P 1 21/m 1'
_audit_creation_date 09/11/2021
_audit_creation_method 'FullProf Suite'
_cell_angle_alpha 90.0000
_cell_angle_beta 92.2820(6)
_cell_angle_gamma 90.0000
_cell_formula_units_Z 2
_cell_length_a 5.81310(5)
_cell_length_b 15.6887(2)
_cell_length_c 5.28540(8)
_cell_measurement_temperature 295
_cell_volume 481.646(10)
_diffrn_ambient_temperature 295.03
_diffrn_detector 'LinxEye position sensitive detector'
_diffrn_detector_type 'LinxEye position sensitive detector'
_diffrn_measurement_device_type 'Rigaku D/MAX-TTRIII 3(CBO)'
_diffrn_measurement_method X-Ray
_diffrn_radiation_monochromator Ge[111]
_diffrn_radiation_type CuK\a
_diffrn_radiation_wavelength 1.5405
_diffrn_source 'Copper X-ray tube'
_diffrn_source_target Cu
_exptl_absorpt_coefficient_mu 117.513
_exptl_crystal_colour black
_exptl_crystal_colour_primary black
_exptl_crystal_density_diffrn 4.645
_exptl_crystal_F_000 556.0
_pd_meas_2theta_range_inc 0.020006
_pd_meas_2theta_range_max 70.00000
_pd_meas_2theta_range_min 5.12000
_pd_meas_number_of_points 3245
_pd_meas_scan_method step
_pd_proc_2theta_range_inc 0.020006
_pd_proc_2theta_range_max 69.9925
_pd_proc_2theta_range_min 5.1125
_pd_proc_ls_prof_R_factor 9.9743
_pd_proc_ls_prof_wR_expected 6.3649
_pd_proc_ls_prof_wR_factor 18.2519
_pd_proc_wavelength 1.540590
_refine_ls_goodness_of_fit_all 1.2232
_refine_ls_number_parameters 3
_refine_ls_number_reflns 461
_refine_ls_number_restraints 0
_refine_ls_R_I_factor 7.3375
_refine_ls_shift/su_max 0.02
_cod_data_source_file jz1c03021_si_001.cif
_cod_data_source_block 1.CIF
_cod_depositor_comments
;
The following automatic conversions were performed:

data item '_symmetry_cell_setting' value 'Monoclinic' was changed to
'monoclinic' in accordance with the
/home/data/users/saulius/crontab/automatic-downloads/current/ACS/lib/dictionaries/cif_core.dic
dictionary named 'cif_core.dic' version 2.4.2 last updated on
2011-04-26.

Automatic conversion script
Id: cif_fix_values 7556 2019-12-06 15:28:31Z antanas 
;
_cod_original_cell_volume 481.646(8)
_cod_database_code 8000558
_pd_proc_ls_prof_cr_factor 10.3651
_pd_proc_ls_prof_cwr_factor 18.8401
_pd_proc_ls_prof_cwr_expected 6.5699
_pd_proc_ls_prof_chi2 8.2232
_pd_proc_ls_prof_echi2 8.8599

loop_
_symmetry_equiv_pos_as_xyz
x,y,z
-x,y+1/2,-z
-x,-y,-z
x,-y+1/2,z

loop_
_atom_site_label
_atom_site_fract_x
_atom_site_fract_y
_atom_site_fract_z
_atom_site_U_iso_or_equiv
_atom_site_occupancy
_atom_site_adp_type
_atom_site_type_symbol
_atom_site_symmetry_multiplicity
Pb1 0.00000 0.00000 0.50000 0.0038 1.00000 Uiso Pb 2
Cs1 0.35556 0.25000 0.48626 0.00526 1.00000 Uiso Cs 2
I1 0.99848 0.14368 0.00569(18) 0.00384 1.00000 Uiso I 4
Br1 0.50000 0.00000 0.50000 0.00050 1.00000 Uiso Br 2

loop_
_atom_type_symbol
_atom_type_scat_Cromer_Mann_a1
_atom_type_scat_Cromer_Mann_b1
_atom_type_scat_Cromer_Mann_a2
_atom_type_scat_Cromer_Mann_b2
_atom_type_scat_Cromer_Mann_a3
_atom_type_scat_Cromer_Mann_b3
_atom_type_scat_Cromer_Mann_a4
_atom_type_scat_Cromer_Mann_b4
_atom_type_scat_Cromer_Mann_c
_atom_type_scat_dispersion_real
_atom_type_scat_dispersion_imag
_atom_type_scat_source
i 20.14720 4.34700 18.99490 0.38140 7.51380 27.76600 2.27350 66.87760 4.07120 -0.3257 6.8362 International_Tables_for_Crystallography_Vol.C(1991)_Tables_6.1.1.4_and_6.1.1.5
br 17.17890 2.17230 5.23580 16.57960 5.63770 0.26090 3.98510 41.43280 2.95570 -0.6763 1.2805 International_Tables_for_Crystallography_Vol.C(1991)_Tables_6.1.1.4_and_6.1.1.5
pb 31.06170 0.69020 13.06370 2.35760 18.44200 8.61800 5.96960 47.25790 13.41180 -4.0753 8.50500 International_Tables_for_Crystallography_Vol.C(1991)_Tables_6.1.1.4_and_6.1.1.5
cs 20.38920 3.56900 19.10620 0.31070 10.66200 24.38790 1.49530 213.90399 3.33520 -0.7457 7.9052 International_Tables_for_Crystallography_Vol.C(1991)_Tables_6.1.1.4_and_6.1.1.5

loop_
_geom_angle_atom_site_label_1
_geom_angle_atom_site_label_2
_geom_angle_atom_site_label_3
_geom_angle
_geom_angle_site_symmetry_1
_geom_angle_site_symmetry_3
Cs1 I1 I1 54.833 6_556 2_554
Cs1 I1 I1 89.452 2_554 .
Cs1 I1 I1 112.704 6_556 2_554
Cs1 I1 Br1 71.103 6_556 5
Cs1 I1 Br1 125.214 6_556 6_556
Cs1 I1 I1 112.704 2_554 5
Cs1 I1 I1 89.452 2_554 .
Cs1 I1 Br1 125.214 6_556 .
Cs1 I1 Br1 71.103 2_554 6_556
Cs1 I1 I1 50.873 . 6_556
Cs1 I1 Br1 71.615 5 2_554
Cs1 I1 Br1 121.64 5 2_554
Cs1 I1 Br1 121.64 5 .
Cs1 I1 Br1 71.615 5 6_556
Cs1 Br1 Br1 155.826 6_556 2_554
Pb1 Br1 Br1 180 6_556 1_554
Pb1 Br1 I1 91.581 6_556 2_554
Pb1 Br1 I1 88.419 1_554 8_565
Pb1 Br1 I1 88.111 1_554 7_665
Pb1 Br1 I1 91.889 6_556 7_665
Pb1 Br1 I1 88.419 6_556 .
Pb1 Br1 I1 91.581 6_556 7_665
Pb1 Br1 I1 91.889 6_556 7_665
Pb1 Br1 I1 88.111 1_554 7_665
Pb1 I1 I1 180 6_656 6_556
Pb1 I1 I1 99.069 3 6_556
Pb1 I1 I1 80.931 6_656 1_554
Pb1 I1 I1 80.931 6_656 1_554
Pb1 I1 I1 99.069 6_656 2_554
Pb1 I1 I1 180 6_656 7_665

loop_
_geom_bond_atom_site_label_1
_geom_bond_atom_site_label_2
_geom_bond_distance
_geom_bond_site_symmetry_2
I1 Cs1 3.6225(9) 1_655
I1 Pb1 3.4504(8) 1_655
I1 Cs1 3.8836(9) 1_654
I1 Pb1 3.4967(8) 1_654
I1 Cs1 4.8446(10) 1_554
Cs1 I1 3.6225(9) 1_455
Cs1 I1 3.6225(9) 4_455
Cs1 I1 3.8836(9) 1_456
Cs1 I1 3.8836(9) 4_456
Cs1 I1 4.8446(10) 1_556
Cs1 I1 4.8446(10) 4_556
Cs1 Br1 4.01110(10) .
Cs1 Br1 4.01110(10) 2_656
Pb1 I1 3.4504(8) 1_455
Pb1 I1 3.4504(8) 3_656
Pb1 I1 3.4967(8) 1_456
Pb1 I1 3.4967(8) 3_655
Pb1 Br1 2.90660(10) .
Pb1 Br1 2.90660(10) 1_455
Br1 Cs1 4.01110(10) 2_646
Br1 Pb1 2.90660(10) 1_655
